data_7707440
loop_
_publ_author_name
'Huang, Xiaomeng'
'Qin, Yanyan'
'She, Pengfei'
'Meng, Haixing'
'Liu, Shujuan'
'Zhao, Qiang'

_publ_section_title
;
 Functionalized triphenylphosphine oxide-based manganese(II) complexes for
 luminescent printing.
;
_journal_issue 25
_journal_name_full 'Dalton transactions (Cambridge, England : 2003)'
_journal_page_first 8831
_journal_page_last 8836
_journal_paper_doi 10.1039/d1dt00914a
_journal_volume 50
_journal_year 2021
_chemical_formula_moiety 'C38 H34 Br2 Mn O4 P2'
_chemical_formula_sum 'C38 H34 Br2 Mn O4 P2'
_chemical_formula_weight 831.35
_space_group_crystal_system monoclinic
_space_group_IT_number 14
_space_group_name_Hall '-P 2ybc'
_space_group_name_H-M_alt 'P 1 21/c 1'
_atom_sites_solution_hydrogens geom
_atom_sites_solution_primary dual
_audit_creation_date 2021-01-15
_audit_creation_method
;
Olex2 1.2
(compiled 2018.05.29 svn.r3508 for OlexSys, GUI svn.r5506)
;
_audit_update_record
;
2021-01-15 deposited with the CCDC.	2021-05-18 downloaded from the CCDC.
;
_cell_angle_alpha 90
_cell_angle_beta 109.307(7)
_cell_angle_gamma 90
_cell_formula_units_Z 4
_cell_length_a 18.152(5)
_cell_length_b 11.553(3)
_cell_length_c 18.905(5)
_cell_measurement_reflns_used 8330
_cell_measurement_temperature 300
_cell_measurement_theta_max 26.581
_cell_measurement_theta_min 2.198
_cell_volume 3741.6(17)
_computing_cell_refinement 'SAINT V8.38A (?, 2016)'
_computing_data_reduction 'SAINT V8.38A (?, 2016)'
_computing_molecular_graphics 'Olex2 (Dolomanov et al., 2009)'
_computing_publication_material 'Olex2 (Dolomanov et al., 2009)'
_computing_structure_refinement 'ShelXL (Sheldrick, 2015)'
_computing_structure_solution 'ShelXT (Sheldrick, 2015)'
_diffrn_ambient_temperature 301.27
_diffrn_measured_fraction_theta_full 1.000
_diffrn_measured_fraction_theta_max 0.996
_diffrn_measurement_device_type 'Bruker P4'
_diffrn_measurement_method '\w scans'
_diffrn_radiation_monochromator graphite
_diffrn_radiation_type MoK\a
_diffrn_radiation_wavelength 0.71073
_diffrn_reflns_av_R_equivalents 0.0914
_diffrn_reflns_av_unetI/netI 0.0692
_diffrn_reflns_Laue_measured_fraction_full 1.000
_diffrn_reflns_Laue_measured_fraction_max 0.996
_diffrn_reflns_limit_h_max 24
_diffrn_reflns_limit_h_min -24
_diffrn_reflns_limit_k_max 15
_diffrn_reflns_limit_k_min -14
_diffrn_reflns_limit_l_max 19
_diffrn_reflns_limit_l_min -25
_diffrn_reflns_number 33263
_diffrn_reflns_point_group_measured_fraction_full 1.000
_diffrn_reflns_point_group_measured_fraction_max 0.996
_diffrn_reflns_theta_full 25.242
_diffrn_reflns_theta_max 28.259
_diffrn_reflns_theta_min 2.100
_exptl_absorpt_coefficient_mu 2.611
_exptl_absorpt_correction_T_max 26.59
_exptl_absorpt_correction_T_min 2.199
_exptl_absorpt_correction_type multi-scan
_exptl_crystal_density_diffrn 1.476
_exptl_crystal_description needle
_exptl_crystal_F_000 1676
_exptl_crystal_size_max 0.3
_exptl_crystal_size_mid 0.3
_exptl_crystal_size_min 0.2
_refine_diff_density_max 0.769
_refine_diff_density_min -0.589
_refine_diff_density_rms 0.074
_refine_ls_extinction_method none
_refine_ls_goodness_of_fit_ref 1.003
_refine_ls_hydrogen_treatment constr
_refine_ls_matrix_type full
_refine_ls_number_parameters 426
_refine_ls_number_reflns 9227
_refine_ls_number_restraints 0
_refine_ls_restrained_S_all 1.003
_refine_ls_R_factor_all 0.0989
_refine_ls_R_factor_gt 0.0506
_refine_ls_shift/su_max 0.001
_refine_ls_shift/su_mean 0.000
_refine_ls_structure_factor_coef Fsqd
_refine_ls_weighting_details 'w=1/[\s^2^(Fo^2^)+(0.0582P)^2^+0.9006P] where P=(Fo^2^+2Fc^2^)/3'
_refine_ls_weighting_scheme calc
_refine_ls_wR_factor_gt 0.1131
_refine_ls_wR_factor_ref 0.1316
_reflns_Friedel_coverage 0.000
_reflns_number_gt 5705
_reflns_number_total 9227
_reflns_threshold_expression 'I > 2\s(I)'
_cod_data_source_file d1dt00914a2.cif
_cod_data_source_block MeOMnBr2
_cod_depositor_comments 'Adding full bibliography for 7707439--7707441.cif.'
_cod_original_cell_volume 3741.7(17)
_cod_database_code 7707440
_shelx_shelxl_version_number 2014/7
_shelx_space_group_comment
;
The symmetry employed for this shelxl refinement is uniquely defined
by the following loop, which should always be used as a source of
symmetry information in preference to the above space-group names.
They are only intended as comments.
;
_shelx_estimated_absorpt_t_max 0.623
_shelx_estimated_absorpt_t_min 0.508
_olex2_refinement_description
;
1. Fixed Uiso
 At 1.2 times of:
  All C(H) groups
 At 1.5 times of:
  All C(H,H,H) groups
2.a Aromatic/amide H refined with riding coordinates:
 C00H(H00H), C00J(H00J), C00K(H00K), C00L(H00L), C00M(H00M), C00N(H00N),
 C00O(H00O), C00P(H00P), C00Q(H00Q), C00R(H00R), C00S(H00S), C00T(H00T),
 C00U(H00U), C00V(H00V), C00W(H00W), C00X(H00X), C00Y(H00Y), C00Z(H00Z),
 C010(H010), C011(H011), C012(H012), C014(H014), C015(H015), C016(H016),
 C017(H017), C018(H018), C01A(H01G), C01B(H01H)
2.b Idealised Me refined as rotating group:
 C013(H01A,H01B,H01C), C019(H01D,H01E,H01F)
;
_olex2_submission_special_instructions 'No special instructions were received'

loop_
_space_group_symop_operation_xyz
'x, y, z'
'-x, y+1/2, -z+1/2'
'-x, -y, -z'
'x, -y-1/2, z-1/2'

loop_
_atom_site_label
_atom_site_type_symbol
_atom_site_fract_x
_atom_site_fract_y
_atom_site_fract_z
_atom_site_U_iso_or_equiv
_atom_site_adp_type
_atom_site_occupancy
_atom_site_site_symmetry_order
_atom_site_calc_flag
_atom_site_refinement_flags_posn
_atom_site_refinement_flags_adp
_atom_site_refinement_flags_occupancy
_atom_site_disorder_assembly
_atom_site_disorder_group
Br01 Br 0.36392(2) 0.55394(4) 0.80402(2) 0.06481(14) Uani 1 1 d . . . . .
Br02 Br 0.13675(2) 0.42285(4) 0.71303(3) 0.06581(15) Uani 1 1 d . . . . .
Mn03 Mn 0.24978(3) 0.51991(4) 0.69115(3) 0.03925(14) Uani 1 1 d . . . . .
P004 P 0.28190(5) 0.41306(8) 0.53479(5) 0.0387(2) Uani 1 1 d . . . . .
P005 P 0.22271(5) 0.80168(8) 0.63853(5) 0.0411(2) Uani 1 1 d . . . . .
O006 O 0.28813(14) 0.4373(2) 0.61469(13) 0.0522(6) Uani 1 1 d . . . . .
O007 O 0.20907(14) 0.6729(2) 0.63899(14) 0.0563(6) Uani 1 1 d . . . . .
O008 O 0.31438(16) 0.3131(2) 0.40564(13) 0.0619(7) Uani 1 1 d . . . . .
O009 O 0.19754(17) 1.0493(2) 0.64638(17) 0.0690(8) Uani 1 1 d . . . . .
C00A C 0.32524(18) 0.5280(3) 0.49803(18) 0.0408(7) Uani 1 1 d . . . . .
C00B C 0.34735(19) 0.2447(3) 0.4674(2) 0.0464(8) Uani 1 1 d . . . . .
C00C C 0.18119(18) 0.3944(3) 0.47794(18) 0.0442(8) Uani 1 1 d . . . . .
C00D C 0.33631(17) 0.2841(3) 0.53337(18) 0.0409(7) Uani 1 1 d . . . . .
C00E C 0.1871(2) 0.8515(3) 0.54281(18) 0.0462(8) Uani 1 1 d . . . . .
C00F C 0.16767(18) 0.8740(3) 0.68913(17) 0.0437(8) Uani 1 1 d . . . . .
C00G C 0.1567(2) 0.9930(4) 0.68461(19) 0.0508(9) Uani 1 1 d . . . . .
C00H C 0.3891(2) 0.1441(4) 0.4679(2) 0.0619(11) Uani 1 1 d . . . . .
H00H H 0.3957 0.1166 0.4241 0.074 Uiso 1 1 calc R . . . .
C00I C 0.32359(19) 0.8390(3) 0.6800(2) 0.0497(9) Uani 1 1 d . . . . .
C00J C 0.3689(2) 0.2225(3) 0.5993(2) 0.0544(9) Uani 1 1 d . . . . .
H00J H 0.3619 0.2479 0.6433 0.065 Uiso 1 1 calc R . . . .
C00K C 0.1285(2) 0.4814(4) 0.4789(2) 0.0593(10) Uani 1 1 d . . . . .
H00K H 0.1463 0.5487 0.5062 0.071 Uiso 1 1 calc R . . . .
C00L C 0.1324(2) 0.8092(4) 0.7309(2) 0.0607(11) Uani 1 1 d . . . . .
H00L H 0.1400 0.7295 0.7353 0.073 Uiso 1 1 calc R . . . .
C00M C 0.4044(2) 0.5465(4) 0.5309(3) 0.0683(12) Uani 1 1 d . . . . .
H00M H 0.4331 0.4993 0.5702 0.082 Uiso 1 1 calc R . . . .
C00N C 0.1533(2) 0.2937(4) 0.4380(2) 0.0644(11) Uani 1 1 d . . . . .
H00N H 0.1878 0.2353 0.4361 0.077 Uiso 1 1 calc R . . . .
C00O C 0.2843(2) 0.5995(4) 0.4394(2) 0.0602(10) Uani 1 1 d . . . . .
H00O H 0.2310 0.5880 0.4158 0.072 Uiso 1 1 calc R . . . .
C00P C 0.1106(3) 1.0473(4) 0.7199(3) 0.0737(13) Uani 1 1 d . . . . .
H00P H 0.1039 1.1272 0.7173 0.088 Uiso 1 1 calc R . . . .
C00Q C 0.4120(2) 0.1231(4) 0.5999(3) 0.0686(12) Uani 1 1 d . . . . .
H00Q H 0.4348 0.0823 0.6441 0.082 Uiso 1 1 calc R . . . .
C00R C 0.4205(3) 0.0862(4) 0.5343(3) 0.0757(13) Uani 1 1 d . . . . .
H00R H 0.4488 0.0189 0.5348 0.091 Uiso 1 1 calc R . . . .
C00S C 0.2302(3) 0.9138(4) 0.5094(2) 0.0655(11) Uani 1 1 d . . . . .
H00S H 0.2814 0.9338 0.5365 0.079 Uiso 1 1 calc R . . . .
C00T C 0.0502(2) 0.4680(5) 0.4396(2) 0.0735(14) Uani 1 1 d . . . . .
H00T H 0.0156 0.5279 0.4386 0.088 Uiso 1 1 calc R . . . .
C00U C 0.0231(2) 0.3672(5) 0.4021(3) 0.0780(14) Uani 1 1 d . . . . .
H00U H -0.0301 0.3578 0.3774 0.094 Uiso 1 1 calc R . . . .
C00V C 0.3502(2) 0.9084(4) 0.7427(2) 0.0744(13) Uani 1 1 d . . . . .
H00V H 0.3147 0.9409 0.7630 0.089 Uiso 1 1 calc R . . . .
C00W C 0.3996(3) 0.7041(4) 0.4487(3) 0.0738(13) Uani 1 1 d . . . . .
H00W H 0.4245 0.7633 0.4322 0.089 Uiso 1 1 calc R . . . .
C00X C 0.0746(3) 0.9797(6) 0.7591(3) 0.0888(17) Uani 1 1 d . . . . .
H00X H 0.0418 1.0148 0.7814 0.107 Uiso 1 1 calc R . . . .
C00Y C 0.0856(3) 0.8642(6) 0.7661(2) 0.0837(15) Uani 1 1 d . . . . .
H00Y H 0.0620 0.8214 0.7943 0.100 Uiso 1 1 calc R . . . .
C00Z C 0.3220(3) 0.6879(4) 0.4158(2) 0.0742(13) Uani 1 1 d . . . . .
H00Z H 0.2938 0.7364 0.3771 0.089 Uiso 1 1 calc R . . . .
C010 C 0.0736(3) 0.2801(5) 0.4007(3) 0.0835(14) Uani 1 1 d . . . . .
H010 H 0.0548 0.2119 0.3750 0.100 Uiso 1 1 calc R . . . .
C011 C 0.4415(2) 0.6344(4) 0.5060(3) 0.0797(14) Uani 1 1 d . . . . .
H011 H 0.4949 0.6459 0.5283 0.096 Uiso 1 1 calc R . . . .
C012 C 0.1110(3) 0.8199(5) 0.5013(2) 0.0832(15) Uani 1 1 d . . . . .
H012 H 0.0811 0.7766 0.5232 0.100 Uiso 1 1 calc R . . . .
C013 C 0.3165(3) 0.2765(5) 0.3347(2) 0.0851(15) Uani 1 1 d . . . . .
H01A H 0.2948 0.3359 0.2982 0.128 Uiso 1 1 calc GR . . . .
H01B H 0.2866 0.2068 0.3200 0.128 Uiso 1 1 calc GR . . . .
H01C H 0.3696 0.2621 0.3378 0.128 Uiso 1 1 calc GR . . . .
C014 C 0.1981(3) 0.9478(4) 0.4348(3) 0.0814(14) Uani 1 1 d . . . . .
H014 H 0.2278 0.9906 0.4124 0.098 Uiso 1 1 calc R . . . .
C015 C 0.4815(3) 0.8813(6) 0.7462(4) 0.107(2) Uani 1 1 d . . . . .
H015 H 0.5347 0.8950 0.7687 0.128 Uiso 1 1 calc R . . . .
C016 C 0.3776(2) 0.7897(5) 0.6520(3) 0.0863(15) Uani 1 1 d . . . . .
H016 H 0.3611 0.7403 0.6110 0.104 Uiso 1 1 calc R . . . .
C017 C 0.1244(3) 0.9191(5) 0.3951(3) 0.0925(17) Uani 1 1 d . . . . .
H017 H 0.1029 0.9437 0.3457 0.111 Uiso 1 1 calc R . . . .
C018 C 0.4288(3) 0.9300(5) 0.7756(3) 0.102(2) Uani 1 1 d . . . . .
H018 H 0.4462 0.9774 0.8177 0.122 Uiso 1 1 calc R . . . .
C019 C 0.1686(4) 1.1534(5) 0.6095(4) 0.114(2) Uani 1 1 d . . . . .
H01D H 0.1210 1.1386 0.5692 0.172 Uiso 1 1 calc GR . . . .
H01E H 0.2063 1.1862 0.5899 0.172 Uiso 1 1 calc GR . . . .
H01F H 0.1586 1.2065 0.6443 0.172 Uiso 1 1 calc GR . . . .
C01A C 0.4560(3) 0.8136(6) 0.6848(4) 0.114(2) Uani 1 1 d . . . . .
H01G H 0.4917 0.7827 0.6643 0.137 Uiso 1 1 calc R . . . .
C01B C 0.0805(3) 0.8540(6) 0.4267(3) 0.113(2) Uani 1 1 d . . . . .
H01H H 0.0301 0.8324 0.3982 0.136 Uiso 1 1 calc R . . . .

loop_
_atom_site_aniso_label
_atom_site_aniso_U_11
_atom_site_aniso_U_22
_atom_site_aniso_U_33
_atom_site_aniso_U_23
_atom_site_aniso_U_13
_atom_site_aniso_U_12
Br01 0.0687(3) 0.0681(3) 0.0460(2) -0.00100(18) 0.00323(18) -0.0019(2)
Br02 0.0550(2) 0.0671(3) 0.0867(3) 0.0102(2) 0.0386(2) 0.00136(19)
Mn03 0.0455(3) 0.0385(3) 0.0365(3) 0.0028(2) 0.0173(2) 0.0041(2)
P004 0.0384(4) 0.0445(5) 0.0349(4) -0.0020(4) 0.0143(3) 0.0035(4)
P005 0.0413(5) 0.0387(5) 0.0435(5) 0.0065(4) 0.0143(4) 0.0038(4)
O006 0.0598(15) 0.0620(17) 0.0390(13) -0.0064(11) 0.0221(11) 0.0072(12)
O007 0.0625(15) 0.0376(15) 0.0638(16) 0.0098(11) 0.0142(12) 0.0038(12)
O008 0.0820(18) 0.0639(19) 0.0420(14) -0.0079(12) 0.0235(13) 0.0117(15)
O009 0.085(2) 0.0468(17) 0.086(2) 0.0068(14) 0.0428(17) 0.0083(15)
C00A 0.0427(18) 0.041(2) 0.0417(18) -0.0044(14) 0.0176(14) 0.0003(15)
C00B 0.0419(18) 0.044(2) 0.054(2) -0.0096(16) 0.0175(16) -0.0008(16)
C00C 0.0347(16) 0.055(2) 0.0453(19) 0.0060(16) 0.0158(14) 0.0012(16)
C00D 0.0371(17) 0.043(2) 0.0432(18) -0.0016(14) 0.0140(14) 0.0004(14)
C00E 0.056(2) 0.042(2) 0.0432(19) 0.0031(15) 0.0194(16) 0.0099(17)
C00F 0.0398(17) 0.052(2) 0.0368(17) 0.0019(15) 0.0092(14) -0.0005(16)
C00G 0.049(2) 0.057(3) 0.045(2) -0.0013(16) 0.0139(16) 0.0057(18)
C00H 0.056(2) 0.059(3) 0.077(3) -0.017(2) 0.029(2) 0.006(2)
C00I 0.0414(18) 0.049(2) 0.059(2) 0.0176(17) 0.0171(17) 0.0057(16)
C00J 0.049(2) 0.062(3) 0.050(2) 0.0048(18) 0.0133(16) 0.0011(18)
C00K 0.049(2) 0.084(3) 0.048(2) -0.0049(19) 0.0204(17) 0.014(2)
C00L 0.058(2) 0.078(3) 0.046(2) 0.0056(19) 0.0182(18) -0.010(2)
C00M 0.047(2) 0.081(3) 0.073(3) 0.019(2) 0.014(2) -0.003(2)
C00N 0.049(2) 0.055(3) 0.079(3) 0.002(2) 0.008(2) -0.0028(19)
C00O 0.055(2) 0.065(3) 0.056(2) 0.0095(19) 0.0124(18) -0.006(2)
C00P 0.072(3) 0.084(4) 0.064(3) -0.015(2) 0.021(2) 0.023(3)
C00Q 0.062(3) 0.060(3) 0.081(3) 0.021(2) 0.021(2) 0.017(2)
C00R 0.064(3) 0.060(3) 0.107(4) 0.007(3) 0.033(3) 0.022(2)
C00S 0.075(3) 0.067(3) 0.059(2) 0.003(2) 0.027(2) -0.010(2)
C00T 0.052(2) 0.114(4) 0.061(3) 0.016(3) 0.028(2) 0.024(3)
C00U 0.039(2) 0.106(4) 0.082(3) 0.029(3) 0.011(2) -0.009(3)
C00V 0.054(2) 0.100(4) 0.060(3) 0.003(2) 0.007(2) -0.004(2)
C00W 0.089(3) 0.067(3) 0.080(3) 0.005(2) 0.049(3) -0.017(3)
C00X 0.072(3) 0.142(5) 0.061(3) -0.012(3) 0.033(2) 0.022(3)
C00Y 0.078(3) 0.131(5) 0.054(3) 0.005(3) 0.037(2) -0.003(3)
C00Z 0.083(3) 0.071(3) 0.066(3) 0.021(2) 0.020(2) -0.011(2)
C010 0.063(3) 0.071(3) 0.095(4) 0.009(3) -0.003(2) -0.019(3)
C011 0.054(3) 0.086(4) 0.100(4) 0.006(3) 0.027(2) -0.019(2)
C012 0.064(3) 0.128(5) 0.053(3) 0.024(3) 0.014(2) 0.005(3)
C013 0.108(4) 0.096(4) 0.051(2) -0.013(2) 0.027(2) 0.009(3)
C014 0.118(4) 0.078(4) 0.061(3) 0.018(2) 0.046(3) -0.002(3)
C015 0.040(3) 0.133(6) 0.126(5) 0.070(4) -0.001(3) -0.012(3)
C016 0.055(3) 0.095(4) 0.115(4) 0.000(3) 0.038(3) 0.011(3)
C017 0.105(4) 0.122(5) 0.050(3) 0.023(3) 0.026(3) 0.017(4)
C018 0.063(3) 0.140(6) 0.077(3) 0.014(3) -0.011(3) -0.021(3)
C019 0.137(5) 0.070(4) 0.160(6) 0.054(4) 0.082(4) 0.035(3)
C01A 0.052(3) 0.126(6) 0.169(7) 0.034(5) 0.043(4) 0.018(3)
C01B 0.076(3) 0.196(7) 0.057(3) 0.028(4) 0.008(3) 0.007(4)

loop_
_atom_type_symbol
_atom_type_description
_atom_type_scat_dispersion_real
_atom_type_scat_dispersion_imag
_atom_type_scat_source
C C 0.0033 0.0016 'International Tables Vol C Tables 4.2.6.8 and 6.1.1.4'
H H 0.0000 0.0000 'International Tables Vol C Tables 4.2.6.8 and 6.1.1.4'
Br Br -0.2901 2.4595 'International Tables Vol C Tables 4.2.6.8 and 6.1.1.4'
Mn Mn 0.3368 0.7283 'International Tables Vol C Tables 4.2.6.8 and 6.1.1.4'
O O 0.0106 0.0060 'International Tables Vol C Tables 4.2.6.8 and 6.1.1.4'
P P 0.1023 0.0942 'International Tables Vol C Tables 4.2.6.8 and 6.1.1.4'

loop_
_geom_angle_atom_site_label_1
_geom_angle_atom_site_label_2
_geom_angle_atom_site_label_3
_geom_angle
_geom_angle_site_symmetry_1
_geom_angle_site_symmetry_3
_geom_angle_publ_flag
Br01 Mn03 Br02 115.53(3) . . ?
O006 Mn03 Br01 107.60(7) . . ?
O006 Mn03 Br02 113.61(8) . . ?
O006 Mn03 O007 102.53(11) . . ?
O007 Mn03 Br01 110.29(8) . . ?
O007 Mn03 Br02 106.48(8) . . ?
O006 P004 C00A 110.72(15) . . ?
O006 P004 C00C 110.25(14) . . ?
O006 P004 C00D 108.14(15) . . ?
C00A P004 C00C 110.20(15) . . ?
C00D P004 C00A 107.14(15) . . ?
C00D P004 C00C 110.32(16) . . ?
O007 P005 C00E 108.39(16) . . ?
O007 P005 C00F 109.48(16) . . ?
O007 P005 C00I 112.41(16) . . ?
C00F P005 C00E 107.87(15) . . ?
C00I P005 C00E 109.78(16) . . ?
C00I P005 C00F 108.81(17) . . ?
P004 O006 Mn03 150.52(16) . . ?
P005 O007 Mn03 145.42(16) . . ?
C00B O008 C013 119.5(3) . . ?
C00G O009 C019 119.6(3) . . ?
C00M C00A P004 117.6(3) . . ?
C00M C00A C00O 118.2(3) . . ?
C00O C00A P004 124.2(3) . . ?
O008 C00B C00D 114.8(3) . . ?
O008 C00B C00H 124.9(3) . . ?
C00H C00B C00D 120.4(4) . . ?
C00K C00C P004 118.2(3) . . ?
C00N C00C P004 122.7(3) . . ?
C00N C00C C00K 118.9(3) . . ?
C00B C00D P004 121.7(3) . . ?
C00J C00D P004 119.1(3) . . ?
C00J C00D C00B 119.2(3) . . ?
C00S C00E P005 124.3(3) . . ?
C00S C00E C012 119.4(4) . . ?
C012 C00E P005 116.2(3) . . ?
C00G C00F P005 121.4(3) . . ?
C00G C00F C00L 119.1(3) . . ?
C00L C00F P005 119.5(3) . . ?
O009 C00G C00F 114.5(3) . . ?
O009 C00G C00P 124.3(4) . . ?
C00P C00G C00F 121.2(4) . . ?
C00B C00H H00H 120.8 . . ?
C00R C00H C00B 118.5(4) . . ?
C00R C00H H00H 120.8 . . ?
C00V C00I P005 122.2(3) . . ?
C00V C00I C016 118.6(4) . . ?
C016 C00I P005 119.1(3) . . ?
C00D C00J H00J 119.9 . . ?
C00D C00J C00Q 120.2(4) . . ?
C00Q C00J H00J 119.9 . . ?
C00C C00K H00K 119.9 . . ?
C00T C00K C00C 120.2(4) . . ?
C00T C00K H00K 119.9 . . ?
C00F C00L H00L 120.2 . . ?
C00F C00L C00Y 119.6(5) . . ?
C00Y C00L H00L 120.2 . . ?
C00A C00M H00M 119.6 . . ?
C00A C00M C011 120.7(4) . . ?
C011 C00M H00M 119.6 . . ?
C00C C00N H00N 120.0 . . ?
C00C C00N C010 120.1(4) . . ?
C010 C00N H00N 120.0 . . ?
C00A C00O H00O 119.8 . . ?
C00Z C00O C00A 120.4(4) . . ?
C00Z C00O H00O 119.8 . . ?
C00G C00P H00P 120.9 . . ?
C00X C00P C00G 118.2(5) . . ?
C00X C00P H00P 120.9 . . ?
C00J C00Q H00Q 120.5 . . ?
C00R C00Q C00J 118.9(4) . . ?
C00R C00Q H00Q 120.5 . . ?
C00H C00R H00R 118.6 . . ?
C00Q C00R C00H 122.8(4) . . ?
C00Q C00R H00R 118.6 . . ?
C00E C00S H00S 119.8 . . ?
C00E C00S C014 120.4(4) . . ?
C014 C00S H00S 119.8 . . ?
C00K C00T H00T 119.8 . . ?
C00U C00T C00K 120.3(4) . . ?
C00U C00T H00T 119.8 . . ?
C00T C00U H00U 119.7 . . ?
C010 C00U C00T 120.5(4) . . ?
C010 C00U H00U 119.7 . . ?
C00I C00V H00V 119.7 . . ?
C00I C00V C018 120.6(5) . . ?
C018 C00V H00V 119.7 . . ?
C00Z C00W H00W 119.8 . . ?
C00Z C00W C011 120.5(4) . . ?
C011 C00W H00W 119.8 . . ?
C00P C00X H00X 119.0 . . ?
C00Y C00X C00P 122.1(4) . . ?
C00Y C00X H00X 119.0 . . ?
C00L C00Y H00Y 120.0 . . ?
C00X C00Y C00L 119.9(4) . . ?
C00X C00Y H00Y 120.0 . . ?
C00O C00Z H00Z 119.8 . . ?
C00W C00Z C00O 120.4(4) . . ?
C00W C00Z H00Z 119.8 . . ?
C00N C010 H010 120.1 . . ?
C00U C010 C00N 119.9(5) . . ?
C00U C010 H010 120.1 . . ?
C00M C011 H011 120.1 . . ?
C00W C011 C00M 119.8(4) . . ?
C00W C011 H011 120.1 . . ?
C00E C012 H012 120.5 . . ?
C01B C012 C00E 119.1(4) . . ?
C01B C012 H012 120.5 . . ?
O008 C013 H01A 109.5 . . ?
O008 C013 H01B 109.5 . . ?
O008 C013 H01C 109.5 . . ?
H01A C013 H01B 109.5 . . ?
H01A C013 H01C 109.5 . . ?
H01B C013 H01C 109.5 . . ?
C00S C014 H014 119.9 . . ?
C017 C014 C00S 120.2(4) . . ?
C017 C014 H014 119.9 . . ?
C018 C015 H015 120.1 . . ?
C01A C015 H015 120.1 . . ?
C01A C015 C018 119.9(5) . . ?
C00I C016 H016 119.9 . . ?
C01A C016 C00I 120.2(5) . . ?
C01A C016 H016 119.9 . . ?
C014 C017 H017 119.7 . . ?
C014 C017 C01B 120.6(4) . . ?
C01B C017 H017 119.7 . . ?
C00V C018 C015 119.9(6) . . ?
C00V C018 H018 120.1 . . ?
C015 C018 H018 120.1 . . ?
O009 C019 H01D 109.5 . . ?
O009 C019 H01E 109.5 . . ?
O009 C019 H01F 109.5 . . ?
H01D C019 H01E 109.5 . . ?
H01D C019 H01F 109.5 . . ?
H01E C019 H01F 109.5 . . ?
C015 C01A C016 120.8(6) . . ?
C015 C01A H01G 119.6 . . ?
C016 C01A H01G 119.6 . . ?
C012 C01B H01H 119.9 . . ?
C017 C01B C012 120.3(5) . . ?
C017 C01B H01H 119.9 . . ?

loop_
_geom_bond_atom_site_label_1
_geom_bond_atom_site_label_2
_geom_bond_distance
_geom_bond_site_symmetry_2
_geom_bond_publ_flag
Br01 Mn03 2.4652(8) . ?
Br02 Mn03 2.4898(8) . ?
Mn03 O006 2.037(2) . ?
Mn03 O007 2.039(2) . ?
P004 O006 1.503(2) . ?
P004 C00A 1.797(3) . ?
P004 C00C 1.801(3) . ?
P004 C00D 1.792(3) . ?
P005 O007 1.509(3) . ?
P005 C00E 1.803(3) . ?
P005 C00F 1.801(3) . ?
P005 C00I 1.790(4) . ?
O008 C00B 1.373(4) . ?
O008 C013 1.419(4) . ?
O009 C00G 1.359(5) . ?
O009 C019 1.402(5) . ?
C00A C00M 1.381(5) . ?
C00A C00O 1.385(5) . ?
C00B C00D 1.403(4) . ?
C00B C00H 1.386(5) . ?
C00C C00K 1.391(5) . ?
C00C C00N 1.388(5) . ?
C00D C00J 1.387(5) . ?
C00E C00S 1.364(5) . ?
C00E C012 1.392(5) . ?
C00F C00G 1.388(5) . ?
C00F C00L 1.388(5) . ?
C00G C00P 1.381(5) . ?
C00H H00H 0.9300 . ?
C00H C00R 1.369(6) . ?
C00I C00V 1.379(6) . ?
C00I C016 1.382(5) . ?
C00J H00J 0.9300 . ?
C00J C00Q 1.388(6) . ?
C00K H00K 0.9300 . ?
C00K C00T 1.379(6) . ?
C00L H00L 0.9300 . ?
C00L C00Y 1.394(6) . ?
C00M H00M 0.9300 . ?
C00M C011 1.384(6) . ?
C00N H00N 0.9300 . ?
C00N C010 1.392(5) . ?
C00O H00O 0.9300 . ?
C00O C00Z 1.383(6) . ?
C00P H00P 0.9300 . ?
C00P C00X 1.381(7) . ?
C00Q H00Q 0.9300 . ?
C00Q C00R 1.367(6) . ?
C00R H00R 0.9300 . ?
C00S H00S 0.9300 . ?
C00S C014 1.392(6) . ?
C00T H00T 0.9300 . ?
C00T C00U 1.368(7) . ?
C00U H00U 0.9300 . ?
C00U C010 1.367(7) . ?
C00V H00V 0.9300 . ?
C00V C018 1.378(6) . ?
C00W H00W 0.9300 . ?
C00W C00Z 1.351(6) . ?
C00W C011 1.362(6) . ?
C00X H00X 0.9300 . ?
C00X C00Y 1.349(7) . ?
C00Y H00Y 0.9300 . ?
C00Z H00Z 0.9300 . ?
C010 H010 0.9300 . ?
C011 H011 0.9300 . ?
C012 H012 0.9300 . ?
C012 C01B 1.390(6) . ?
C013 H01A 0.9600 . ?
C013 H01B 0.9600 . ?
C013 H01C 0.9600 . ?
C014 H014 0.9300 . ?
C014 C017 1.341(7) . ?
C015 H015 0.9300 . ?
C015 C018 1.377(9) . ?
C015 C01A 1.349(9) . ?
C016 H016 0.9300 . ?
C016 C01A 1.379(7) . ?
C017 H017 0.9300 . ?
C017 C01B 1.369(7) . ?
C018 H018 0.9300 . ?
C019 H01D 0.9600 . ?
C019 H01E 0.9600 . ?
C019 H01F 0.9600 . ?
C01A H01G 0.9300 . ?
C01B H01H 0.9300 . ?
